data_2241031
loop_
_publ_author_name
'Sreenivasa, S.'
'Naveen, S.'
'Lokanath, N. K.'
'Supriya, G. M.'
'Lakshmikantha, H. N.'
'Suchetan, P. A.'

_publ_section_title
;
 Crystal structures of three <i>N</i>-aryl-2,2,2-tribromoacetamides
;
_journal_coeditor_code HB7472
_journal_issue 9
_journal_name_full 'Acta Crystallographica Section E'
_journal_page_first 1048
_journal_page_last 1053
_journal_paper_doi 10.1107/S2056989015015248
_journal_volume 71
_journal_year 2015
_chemical_formula_iupac 'C9 H5 Br3 F3 N O'
_chemical_formula_moiety 'C9 H5 Br3 F3 N O'
_chemical_formula_sum 'C9 H5 Br3 F3 N O'
_chemical_formula_weight 439.87
_chemical_melting_point 425
_chemical_name_systematic
;
2,2,2-Tribromo-<i>N</i>-[3-(trifluoromethyl)phenyl]acetamide
;
_space_group_IT_number 61
_symmetry_cell_setting orthorhombic
_symmetry_space_group_name_Hall '-P 2ac 2ab'
_symmetry_space_group_name_H-M 'P b c a'
_atom_sites_solution_hydrogens geom
_atom_sites_solution_primary direct
_atom_sites_solution_secondary difmap
_audit_creation_method SHELXL-97
_cell_angle_alpha 90.00
_cell_angle_beta 90.00
_cell_angle_gamma 90.00
_cell_formula_units_Z 8
_cell_length_a 11.3441(6)
_cell_length_b 10.3047(6)
_cell_length_c 20.6397(11)
_cell_measurement_reflns_used 145
_cell_measurement_temperature 100(2)
_cell_measurement_theta_max 64.51
_cell_measurement_theta_min 5.80
_cell_volume 2412.7(2)
_computing_cell_refinement
;
APEX2 and SAINT-Plus (Bruker, 2009)
;
_computing_data_collection
;
APEX2 (Bruker, 2009)
;
_computing_data_reduction
;
SAINT-Plus and XPREP (Bruker, 2009)
;
_computing_molecular_graphics
;
Mercury (Macrae <i>et al.</i>,  2008)
;
_computing_publication_material
;
SHELXL97 (Sheldrick, 2008)
;
_computing_structure_refinement
;
SHELXL97 (Sheldrick, 2008)
;
_computing_structure_solution
;
SHELXS97 (Sheldrick, 2008)
;
_diffrn_ambient_temperature 100(2)
_diffrn_measured_fraction_theta_full 0.979
_diffrn_measured_fraction_theta_max 0.980
_diffrn_measurement_device_type 'Bruker APEXII'
_diffrn_measurement_method 'phi and \f scans'
_diffrn_radiation_monochromator graphite
_diffrn_radiation_source 'fine-focus sealed tube'
_diffrn_radiation_type CuK\a
_diffrn_radiation_wavelength 1.54178
_diffrn_reflns_av_R_equivalents 0.0544
_diffrn_reflns_av_sigmaI/netI 0.0386
_diffrn_reflns_limit_h_max 13
_diffrn_reflns_limit_h_min -13
_diffrn_reflns_limit_k_max 6
_diffrn_reflns_limit_k_min -11
_diffrn_reflns_limit_l_max 24
_diffrn_reflns_limit_l_min -23
_diffrn_reflns_number 11524
_diffrn_reflns_theta_full 64.51
_diffrn_reflns_theta_max 64.51
_diffrn_reflns_theta_min 5.80
_diffrn_standards_decay_% 0.1
_diffrn_standards_interval_count 1
_diffrn_standards_interval_time 5
_diffrn_standards_number 1
_exptl_absorpt_coefficient_mu 12.661
_exptl_absorpt_correction_T_max 0.1440
_exptl_absorpt_correction_T_min 0.1155
_exptl_absorpt_correction_type multi-scan
_exptl_absorpt_process_details
;
(SADABS; Bruker, 2009)
;
_exptl_crystal_colour colourless
_exptl_crystal_density_diffrn 2.422
_exptl_crystal_density_method 'not measured'
_exptl_crystal_description prism
_exptl_crystal_F_000 1648
_exptl_crystal_size_max 0.30
_exptl_crystal_size_mid 0.27
_exptl_crystal_size_min 0.25
_refine_diff_density_max 0.961
_refine_diff_density_min -0.806
_refine_ls_extinction_method none
_refine_ls_goodness_of_fit_ref 1.219
_refine_ls_hydrogen_treatment constr
_refine_ls_matrix_type full
_refine_ls_number_parameters 154
_refine_ls_number_reflns 1978
_refine_ls_number_restraints 0
_refine_ls_restrained_S_all 1.219
_refine_ls_R_factor_all 0.0398
_refine_ls_R_factor_gt 0.0395
_refine_ls_shift/su_max 0.001
_refine_ls_shift/su_mean 0.000
_refine_ls_structure_factor_coef Fsqd
_refine_ls_weighting_details 'calc w=1/[\s^2^(Fo^2^)+(0.0569P)^2^+5.8187P] where P=(Fo^2^+2Fc^2^)/3'
_refine_ls_weighting_scheme calc
_refine_ls_wR_factor_gt 0.1016
_refine_ls_wR_factor_ref 0.1020
_reflns_number_gt 1967
_reflns_number_total 1978
_reflns_threshold_expression >2\s(I)
_cod_data_source_file hb7472sup1.cif
_cod_data_source_block II
_cod_database_code 2241031

loop_
_symmetry_equiv_pos_as_xyz
'x, y, z'
'x+1/2, -y+1/2, -z'
'-x, y+1/2, -z+1/2'
'-x+1/2, -y, z+1/2'
'-x, -y, -z'
'-x-1/2, y-1/2, z'
'x, -y-1/2, z-1/2'
'x-1/2, y, -z-1/2'

loop_
_atom_site_type_symbol
_atom_site_label
_atom_site_fract_x
_atom_site_fract_y
_atom_site_fract_z
_atom_site_U_iso_or_equiv
_atom_site_adp_type
_atom_site_calc_flag
_atom_site_refinement_flags
_atom_site_occupancy
_atom_site_symmetry_multiplicity
Br Br1 0.82269(4) 0.22572(4) 0.72340(2) 0.01621(19) Uani d . 1 1
Br Br2 0.97513(4) 0.19720(5) 0.85195(2) 0.0197(2) Uani d . 1 1
Br Br3 0.93377(4) -0.04340(4) 0.76175(2) 0.0208(2) Uani d . 1 1
F F1 0.2435(3) -0.0016(4) 0.89656(15) 0.0418(9) Uani d . 1 1
F F2 0.3744(3) -0.1282(3) 0.93617(17) 0.0340(8) Uani d . 1 1
F F3 0.2658(2) -0.0138(3) 0.99878(14) 0.0237(6) Uani d . 1 1
N N1 0.6923(3) 0.1851(4) 0.85629(17) 0.0120(8) Uani d . 1 1
H H1 0.7205 0.2589 0.8445 0.014 Uiso calc R 1 1
O O2 0.7243(3) -0.0319(3) 0.84716(15) 0.0149(7) Uani d . 1 1
C C4 0.3873(4) 0.2127(4) 0.9709(2) 0.0172(10) Uani d . 1 1
H H4 0.3194 0.2210 0.9959 0.021 Uiso calc R 1 1
C C3 0.4123(4) 0.0974(4) 0.9396(2) 0.0131(9) Uani d . 1 1
C C2 0.5142(4) 0.0835(4) 0.9018(2) 0.0118(8) Uani d . 1 1
H H2 0.5306 0.0054 0.8811 0.014 Uiso calc R 1 1
C C1 0.5903(4) 0.1887(4) 0.8958(2) 0.0113(8) Uani d . 1 1
C C7 0.7500(4) 0.0795(4) 0.83513(19) 0.0102(8) Uani d . 1 1
C C8 0.8624(4) 0.1125(4) 0.7951(2) 0.0120(8) Uani d . 1 1
C C9 0.3251(4) -0.0103(5) 0.9422(2) 0.0160(9) Uani d . 1 1
C C5 0.4656(4) 0.3166(5) 0.9645(2) 0.0169(9) Uani d . 1 1
H H5 0.4501 0.3945 0.9856 0.020 Uiso calc R 1 1
C C6 0.5654(4) 0.3043(4) 0.9272(2) 0.0150(9) Uani d . 1 1
H H6 0.6167 0.3742 0.9231 0.018 Uiso calc R 1 1

loop_
_atom_site_aniso_label
_atom_site_aniso_U_11
_atom_site_aniso_U_22
_atom_site_aniso_U_33
_atom_site_aniso_U_12
_atom_site_aniso_U_13
_atom_site_aniso_U_23
Br1 0.0198(3) 0.0158(3) 0.0130(3) 0.00137(17) 0.00429(17) 0.00239(17)
Br2 0.0118(3) 0.0246(3) 0.0226(3) -0.00234(18) -0.00244(17) -0.00310(19)
Br3 0.0237(3) 0.0121(3) 0.0265(3) 0.00441(18) 0.0140(2) -0.00061(18)
F1 0.0314(17) 0.062(2) 0.0323(17) -0.0301(16) -0.0199(14) 0.0239(17)
F2 0.0258(16) 0.0208(16) 0.055(2) -0.0061(12) 0.0192(14) -0.0077(14)
F3 0.0226(14) 0.0253(15) 0.0230(14) -0.0085(12) 0.0105(12) -0.0016(11)
N1 0.0119(18) 0.0095(18) 0.0147(18) -0.0009(14) 0.0072(14) -0.0002(14)
O2 0.0131(16) 0.0123(17) 0.0194(15) -0.0004(12) 0.0038(12) 0.0026(12)
C4 0.015(2) 0.019(2) 0.018(2) 0.0045(18) 0.0053(18) -0.0009(18)
C3 0.011(2) 0.015(2) 0.014(2) 0.0036(17) -0.0014(16) 0.0017(17)
C2 0.011(2) 0.012(2) 0.013(2) 0.0016(16) -0.0032(16) 0.0004(17)
C1 0.0088(19) 0.013(2) 0.012(2) 0.0034(16) -0.0024(17) 0.0012(16)
C7 0.010(2) 0.010(2) 0.0104(19) -0.0016(16) -0.0014(16) -0.0004(16)
C8 0.013(2) 0.009(2) 0.0146(19) 0.0019(17) 0.0038(17) 0.0000(17)
C9 0.015(2) 0.019(2) 0.015(2) 0.0023(18) 0.0028(17) -0.0012(18)
C5 0.013(2) 0.015(2) 0.023(2) 0.0031(18) 0.0032(18) -0.0044(19)
C6 0.013(2) 0.012(2) 0.020(2) 0.0017(16) 0.0001(18) 0.0004(18)

loop_
_atom_type_symbol
_atom_type_description
_atom_type_scat_dispersion_real
_atom_type_scat_dispersion_imag
_atom_type_scat_source
C C 0.0181 0.0091 'International Tables Vol C Tables 4.2.6.8 and 6.1.1.4'
H H 0.0000 0.0000 'International Tables Vol C Tables 4.2.6.8 and 6.1.1.4'
O O 0.0492 0.0322 'International Tables Vol C Tables 4.2.6.8 and 6.1.1.4'
F F 0.0727 0.0534 'International Tables Vol C Tables 4.2.6.8 and 6.1.1.4'
Br Br -0.6763 1.2805 'International Tables Vol C Tables 4.2.6.8 and 6.1.1.4'
N N 0.0311 0.0180 'International Tables Vol C Tables 4.2.6.8 and 6.1.1.4'

loop_
_geom_angle_atom_site_label_1
_geom_angle_atom_site_label_2
_geom_angle_atom_site_label_3
_geom_angle
C7 N1 C1 127.3(4)
C7 N1 H1 116.3
C1 N1 H1 116.3
C3 C4 C5 118.9(4)
C3 C4 H4 120.5
C5 C4 H4 120.5
C4 C3 C2 121.2(4)
C4 C3 C9 119.2(4)
C2 C3 C9 119.5(4)
C1 C2 C3 118.8(4)
C1 C2 H2 120.6
C3 C2 H2 120.6
C6 C1 C2 120.1(4)
C6 C1 N1 117.3(4)
C2 C1 N1 122.6(4)
O2 C7 N1 125.8(4)
O2 C7 C8 120.8(4)
N1 C7 C8 113.3(4)
C7 C8 Br3 110.6(3)
C7 C8 Br1 110.2(3)
Br3 C8 Br1 109.1(2)
C7 C8 Br2 108.5(3)
Br3 C8 Br2 108.3(2)
Br1 C8 Br2 110.1(2)
F1 C9 F2 106.6(4)
F1 C9 F3 105.6(3)
F2 C9 F3 105.3(4)
F1 C9 C3 112.8(4)
F2 C9 C3 113.2(4)
F3 C9 C3 112.5(4)
C6 C5 C4 120.4(4)
C6 C5 H5 119.8
C4 C5 H5 119.8
C5 C6 C1 120.6(4)
C5 C6 H6 119.7
C1 C6 H6 119.7

loop_
_geom_bond_atom_site_label_1
_geom_bond_atom_site_label_2
_geom_bond_distance
Br1 C8 1.938(4)
Br2 C8 1.943(4)
Br3 C8 1.926(4)
F1 C9 1.324(5)
F2 C9 1.343(6)
F3 C9 1.348(5)
N1 C7 1.343(6)
N1 C1 1.416(6)
N1 H1 0.8600
O2 C7 1.211(5)
C4 C3 1.383(7)
C4 C5 1.397(7)
C4 H4 0.9300
C3 C2 1.402(6)
C3 C9 1.488(7)
C2 C1 1.391(6)
C2 H2 0.9300
C1 C6 1.386(6)
C7 C8 1.557(6)
C5 C6 1.376(7)
C5 H5 0.9300
C6 H6 0.9300

loop_
_geom_hbond_atom_site_label_D
_geom_hbond_atom_site_label_H
_geom_hbond_atom_site_label_A
_geom_hbond_site_symmetry_A
_geom_hbond_distance_DH
_geom_hbond_distance_HA
_geom_hbond_distance_DA
_geom_hbond_angle_DHA
N1 H1 Br1 . 0.86 2.78 3.144(4) 108
C2 H2 O2 . 0.93 2.34 2.893(6) 118
N1 H1 O2 6_765 0.86 2.24 3.072(5) 161
C6 H6 O2 6_765 0.93 2.58 3.357(5) 142

loop_
_geom_torsion_atom_site_label_1
_geom_torsion_atom_site_label_2
_geom_torsion_atom_site_label_3
_geom_torsion_atom_site_label_4
_geom_torsion
C5 C4 C3 C2 -0.1(7)
C5 C4 C3 C9 -175.5(4)
C4 C3 C2 C1 -0.4(6)
C9 C3 C2 C1 175.1(4)
C3 C2 C1 C6 0.5(6)
C3 C2 C1 N1 -177.1(4)
C7 N1 C1 C6 161.6(4)
C7 N1 C1 C2 -20.8(7)
C1 N1 C7 O2 -0.8(7)
C1 N1 C7 C8 -177.3(4)
O2 C7 C8 Br3 7.2(5)
N1 C7 C8 Br3 -176.1(3)
O2 C7 C8 Br1 127.9(4)
N1 C7 C8 Br1 -55.4(4)
O2 C7 C8 Br2 -111.5(4)
N1 C7 C8 Br2 65.2(4)
C4 C3 C9 F1 85.9(5)
C2 C3 C9 F1 -89.7(5)
C4 C3 C9 F2 -152.9(4)
C2 C3 C9 F2 31.6(6)
C4 C3 C9 F3 -33.6(6)
C2 C3 C9 F3 150.9(4)
C3 C4 C5 C6 0.5(7)
C4 C5 C6 C1 -0.4(7)
C2 C1 C6 C5 -0.1(7)
N1 C1 C6 C5 177.6(4)

_cod_database_fobs_code 2241031
